data_1502399
loop_
_publ_author_name
'Zhang, Xinying'
'Jia, Xuefei'
'Fang, Liangliang'
'Liu, Nan'
'Wang, Jianji'
'Fan, Xuesen'

_publ_section_title
;
 Tandem reactions of 1,2-allenic ketones leading to substituted benzenes
 and \a,\b-unsaturated nitriles.
;
_journal_issue 19
_journal_name_full 'Organic letters'
_journal_page_first 5024
_journal_page_last 5027
_journal_paper_doi 10.1021/ol201789z
_journal_volume 13
_journal_year 2011
_chemical_formula_sum 'C13 H12 Cl N O'
_chemical_formula_weight 233.69
_chemical_name_systematic
;

 ?

;
_space_group_IT_number 19
_symmetry_cell_setting orthorhombic
_symmetry_space_group_name_Hall 'P 2ac 2ab'
_symmetry_space_group_name_H-M 'P 21 21 21'
_atom_sites_solution_hydrogens geom
_atom_sites_solution_primary direct
_atom_sites_solution_secondary difmap
_audit_creation_method SHELXL-97
_cell_angle_alpha 90.00
_cell_angle_beta 90.00
_cell_angle_gamma 90.00
_cell_formula_units_Z 4
_cell_length_a 8.140(5)
_cell_length_b 11.896(7)
_cell_length_c 12.943(7)
_cell_measurement_reflns_used 3133
_cell_measurement_temperature 296(2)
_cell_measurement_theta_max 26.06
_cell_measurement_theta_min 2.96
_cell_volume 1253.3(13)
_computing_cell_refinement 'Bruker SMART'
_computing_data_collection 'Bruker SMART'
_computing_data_reduction 'Bruker SAINT'
_computing_molecular_graphics 'Bruker SHELXTL'
_computing_publication_material 'Bruker SHELXTL'
_computing_structure_refinement 'SHELXL-97 (Sheldrick, 1997)'
_computing_structure_solution 'SHELXS-97 (Sheldrick, 1990)'
_diffrn_ambient_temperature 296(2)
_diffrn_measured_fraction_theta_full 0.997
_diffrn_measured_fraction_theta_max 0.997
_diffrn_measurement_device_type 'CCD area detector'
_diffrn_measurement_method 'phi and omega scans'
_diffrn_radiation_monochromator graphite
_diffrn_radiation_source 'fine-focus sealed tube'
_diffrn_radiation_type MoK\a
_diffrn_radiation_wavelength 0.71073
_diffrn_reflns_av_R_equivalents 0.0194
_diffrn_reflns_av_sigmaI/netI 0.0161
_diffrn_reflns_limit_h_max 9
_diffrn_reflns_limit_h_min -9
_diffrn_reflns_limit_k_max 14
_diffrn_reflns_limit_k_min -14
_diffrn_reflns_limit_l_max 15
_diffrn_reflns_limit_l_min -15
_diffrn_reflns_number 9235
_diffrn_reflns_theta_full 25.49
_diffrn_reflns_theta_max 25.49
_diffrn_reflns_theta_min 2.96
_diffrn_standards_number 0
_exptl_absorpt_coefficient_mu 0.283
_exptl_absorpt_correction_T_max 0.9326
_exptl_absorpt_correction_T_min 0.8928
_exptl_absorpt_correction_type multi-scan
_exptl_absorpt_process_details sadabs
_exptl_crystal_colour yellow
_exptl_crystal_density_diffrn 1.238
_exptl_crystal_density_method 'not measured'
_exptl_crystal_description block
_exptl_crystal_F_000 488
_exptl_crystal_size_max 0.41
_exptl_crystal_size_mid 0.39
_exptl_crystal_size_min 0.25
_refine_diff_density_max 0.126
_refine_diff_density_min -0.231
_refine_diff_density_rms 0.023
_refine_ls_abs_structure_details 'Flack H D (1983), Acta Cryst. A39, 876-881'
_refine_ls_abs_structure_Flack -0.02(9)
_refine_ls_extinction_method none
_refine_ls_goodness_of_fit_ref 1.042
_refine_ls_hydrogen_treatment constr
_refine_ls_matrix_type full
_refine_ls_number_parameters 177
_refine_ls_number_reflns 2333
_refine_ls_number_restraints 10
_refine_ls_restrained_S_all 1.041
_refine_ls_R_factor_all 0.0485
_refine_ls_R_factor_gt 0.0358
_refine_ls_shift/su_max 0.000
_refine_ls_shift/su_mean 0.000
_refine_ls_structure_factor_coef Fsqd
_refine_ls_weighting_details 'calc w=1/[\s^2^(Fo^2^)+(0.0387P)^2^+0.1678P] where P=(Fo^2^+2Fc^2^)/3'
_refine_ls_weighting_scheme calc
_refine_ls_wR_factor_gt 0.0836
_refine_ls_wR_factor_ref 0.0925
_reflns_number_gt 1856
_reflns_number_total 2333
_reflns_threshold_expression >2sigma(I)
_cod_data_source_file ol201789z_si_003.cif
_cod_data_source_block b
_cod_depositor_comments
;
The following automatic conversions were performed:

'_symmetry_cell_setting' value 'Orthorhombic' changed to
'orthorhombic' according to
/home/saulius/struct/CIF-dictionaries/cif_core.dic dictionary named
'cif_core.dic' version 2.4.1 from 2010-06-29.

Automatic conversion script
Id: cif_fix_values 1715 2011-07-08 13:25:40Z adriana 
;
_cod_original_cell_volume 1253.4(12)
_cod_original_sg_symbol_H-M P2(1)2(1)2(1)
_cod_database_code 1502399

loop_
_symmetry_equiv_pos_as_xyz
'x, y, z'
'-x+1/2, -y, z+1/2'
'-x, y+1/2, -z+1/2'
'x+1/2, -y+1/2, -z'

loop_
_atom_site_label
_atom_site_type_symbol
_atom_site_fract_x
_atom_site_fract_y
_atom_site_fract_z
_atom_site_U_iso_or_equiv
_atom_site_adp_type
_atom_site_occupancy
_atom_site_symmetry_multiplicity
_atom_site_calc_flag
_atom_site_refinement_flags
_atom_site_disorder_assembly
_atom_site_disorder_group
C8 C 0.0879(15) 0.1397(9) 0.5935(5) 0.0565(16) Uani 0.646(3) 1 d PD A 1
H8A H 0.1863 0.1451 0.5515 0.068 Uiso 0.646(3) 1 calc PR A 1
H8B H 0.0663 0.2133 0.6226 0.068 Uiso 0.646(3) 1 calc PR A 1
C9 C 0.1174(4) 0.0572(3) 0.6800(2) 0.0586(8) Uani 0.646(3) 1 d PD A 1
C10 C 0.0613(4) 0.0713(2) 0.7763(2) 0.0605(7) Uani 0.646(3) 1 d PD A 1
C11 C 0.0953(7) -0.0149(4) 0.8530(3) 0.0690(12) Uani 0.646(3) 1 d PD A 1
C12 C 0.2290(11) -0.0412(8) 0.6522(9) 0.0768(19) Uani 0.646(3) 1 d PD A 1
H12A H 0.2248 -0.0965 0.7061 0.115 Uiso 0.646(3) 1 calc PR A 1
H12B H 0.3398 -0.0148 0.6445 0.115 Uiso 0.646(3) 1 calc PR A 1
H12C H 0.1928 -0.0742 0.5885 0.115 Uiso 0.646(3) 1 calc PR A 1
C13 C -0.0340(10) 0.1741(6) 0.8140(6) 0.0868(19) Uani 0.646(3) 1 d PD A 1
H13A H 0.0410 0.2272 0.8440 0.130 Uiso 0.646(3) 1 calc PR A 1
H13B H -0.1129 0.1514 0.8650 0.130 Uiso 0.646(3) 1 calc PR A 1
H13C H -0.0898 0.2084 0.7568 0.130 Uiso 0.646(3) 1 calc PR A 1
N1 N 0.1357(15) -0.0938(10) 0.9063(7) 0.0865(19) Uani 0.646(3) 1 d PD A 1
C8' C 0.059(3) 0.1605(18) 0.6039(10) 0.0565(16) Uani 0.354(3) 1 d PD A 2
H8'1 H 0.1692 0.1619 0.5752 0.068 Uiso 0.354(3) 1 calc PR A 2
H8'2 H 0.0247 0.2378 0.6137 0.068 Uiso 0.354(3) 1 calc PR A 2
C9' C 0.0656(9) 0.1038(5) 0.7079(5) 0.0586(8) Uani 0.354(3) 1 d PD A 2
C10' C 0.1467(8) 0.0092(5) 0.7230(4) 0.0605(7) Uani 0.354(3) 1 d PD A 2
C11' C 0.1388(14) -0.0436(9) 0.8241(6) 0.0690(12) Uani 0.354(3) 1 d PD A 2
C12' C -0.039(2) 0.1550(12) 0.7931(10) 0.0768(19) Uani 0.354(3) 1 d PD A 2
H12D H -0.0274 0.1115 0.8551 0.115 Uiso 0.354(3) 1 calc PR A 2
H12E H -0.1525 0.1549 0.7721 0.115 Uiso 0.354(3) 1 calc PR A 2
H12F H -0.0044 0.2308 0.8058 0.115 Uiso 0.354(3) 1 calc PR A 2
C13' C 0.229(3) -0.0557(18) 0.6365(15) 0.099(6) Uani 0.354(3) 1 d PD A 2
H13D H 0.1470 -0.0920 0.5951 0.148 Uiso 0.354(3) 1 calc PR A 2
H13E H 0.3013 -0.1112 0.6654 0.148 Uiso 0.354(3) 1 calc PR A 2
H13F H 0.2913 -0.0048 0.5942 0.148 Uiso 0.354(3) 1 calc PR A 2
N1' N 0.099(3) -0.069(2) 0.9120(13) 0.0865(19) Uani 0.354(3) 1 d PD A 2
C1 C -0.0637(2) 0.15398(15) 0.41906(14) 0.0563(4) Uani 1 1 d . A .
C2 C 0.0176(2) 0.25229(16) 0.39221(15) 0.0617(5) Uani 1 1 d . . .
H2 H 0.0798 0.2903 0.4413 0.074 Uiso 1 1 calc R . .
C3 C 0.0064(3) 0.29408(19) 0.29261(17) 0.0738(6) Uani 1 1 d . . .
H3 H 0.0586 0.3610 0.2752 0.089 Uiso 1 1 calc R . .
C4 C -0.0820(3) 0.2363(2) 0.21978(15) 0.0800(7) Uani 1 1 d . . .
C5 C -0.1641(3) 0.1389(2) 0.24404(17) 0.0836(7) Uani 1 1 d . . .
H5 H -0.2246 0.1008 0.1941 0.100 Uiso 1 1 calc R . .
C6 C -0.1552(3) 0.09819(18) 0.34449(17) 0.0709(5) Uani 1 1 d . . .
H6 H -0.2113 0.0328 0.3620 0.085 Uiso 1 1 calc R . .
C7 C -0.0554(2) 0.10554(17) 0.52543(15) 0.0635(5) Uani 1 1 d . . .
Cl1 Cl -0.09032(14) 0.28805(8) 0.09427(5) 0.1365(4) Uani 1 1 d . . .
O1 O -0.1533(2) 0.03437(17) 0.55324(13) 0.1048(6) Uani 1 1 d . A .

loop_
_atom_site_aniso_label
_atom_site_aniso_U_11
_atom_site_aniso_U_22
_atom_site_aniso_U_33
_atom_site_aniso_U_23
_atom_site_aniso_U_13
_atom_site_aniso_U_12
C8 0.065(5) 0.054(4) 0.0505(16) 0.003(2) -0.0030(17) 0.003(2)
C9 0.070(2) 0.058(2) 0.0483(18) -0.0011(14) -0.0071(15) -0.0066(17)
C10 0.0682(18) 0.0640(18) 0.0495(15) 0.0035(12) -0.0048(13) -0.0040(14)
C11 0.074(3) 0.084(3) 0.049(2) 0.005(2) -0.005(2) -0.009(2)
C12 0.101(4) 0.061(3) 0.069(4) 0.000(3) 0.003(3) 0.000(3)
C13 0.090(3) 0.087(4) 0.083(4) -0.025(3) -0.003(3) 0.010(3)
N1 0.096(6) 0.091(6) 0.0720(15) 0.029(3) -0.011(2) 0.011(3)
C8' 0.065(5) 0.054(4) 0.0505(16) 0.003(2) -0.0030(17) 0.003(2)
C9' 0.070(2) 0.058(2) 0.0483(18) -0.0011(14) -0.0071(15) -0.0066(17)
C10' 0.0682(18) 0.0640(18) 0.0495(15) 0.0035(12) -0.0048(13) -0.0040(14)
C11' 0.074(3) 0.084(3) 0.049(2) 0.005(2) -0.005(2) -0.009(2)
C12' 0.101(4) 0.061(3) 0.069(4) 0.000(3) 0.003(3) 0.000(3)
C13' 0.174(14) 0.073(8) 0.050(6) -0.011(5) -0.012(6) 0.026(7)
N1' 0.096(6) 0.091(6) 0.0720(15) 0.029(3) -0.011(2) 0.011(3)
C1 0.0585(10) 0.0587(10) 0.0517(10) 0.0028(8) -0.0031(9) 0.0022(9)
C2 0.0672(12) 0.0623(10) 0.0556(10) 0.0019(9) 0.0011(9) 0.0030(10)
C3 0.0845(15) 0.0720(13) 0.0650(12) 0.0156(11) 0.0134(12) 0.0109(12)
C4 0.0994(17) 0.0928(16) 0.0479(11) 0.0075(11) 0.0033(12) 0.0308(15)
C5 0.0978(17) 0.0917(17) 0.0613(13) -0.0152(13) -0.0213(12) 0.0216(15)
C6 0.0767(13) 0.0674(12) 0.0684(13) -0.0020(11) -0.0129(11) 0.0039(11)
C7 0.0622(11) 0.0702(12) 0.0580(11) 0.0105(9) -0.0034(9) -0.0093(11)
Cl1 0.1874(9) 0.1686(8) 0.0535(3) 0.0281(4) 0.0067(5) 0.0528(7)
O1 0.0923(11) 0.1317(14) 0.0904(12) 0.0448(11) -0.0226(9) -0.0498(12)

loop_
_atom_type_symbol
_atom_type_description
_atom_type_scat_dispersion_real
_atom_type_scat_dispersion_imag
_atom_type_scat_source
C C 0.0033 0.0016 'International Tables Vol C Tables 4.2.6.8 and 6.1.1.4'
H H 0.0000 0.0000 'International Tables Vol C Tables 4.2.6.8 and 6.1.1.4'
N N 0.0061 0.0033 'International Tables Vol C Tables 4.2.6.8 and 6.1.1.4'
O O 0.0106 0.0060 'International Tables Vol C Tables 4.2.6.8 and 6.1.1.4'
Cl Cl 0.1484 0.1585 'International Tables Vol C Tables 4.2.6.8 and 6.1.1.4'

loop_
_geom_angle_atom_site_label_1
_geom_angle_atom_site_label_2
_geom_angle_atom_site_label_3
_geom_angle
C9 C8 C7 112.3(8)
C9 C8 H8A 109.1
C7 C8 H8A 109.1
C9 C8 H8B 109.1
C7 C8 H8B 109.1
H8A C8 H8B 107.9
C10 C9 C8 123.8(4)
C10 C9 C12 121.3(5)
C8 C9 C12 114.8(6)
C9 C10 C11 118.9(3)
C9 C10 C13 124.8(4)
C11 C10 C13 116.3(4)
N1 C11 C10 171.0(5)
C9' C8' C7 115.1(16)
C9' C8' H8'1 108.5
C7 C8' H8'1 108.5
C9' C8' H8'2 108.5
C7 C8' H8'2 108.5
H8'1 C8' H8'2 107.5
C10' C9' C8' 122.1(8)
C10' C9' C12' 121.0(8)
C8' C9' C12' 116.7(10)
C9' C10' C11' 118.7(6)
C9' C10' C13' 123.1(11)
C11' C10' C13' 117.7(11)
N1' C11' C10' 163.3(11)
C9' C12' H12D 109.5
C9' C12' H12E 109.5
H12D C12' H12E 109.5
C9' C12' H12F 109.5
H12D C12' H12F 109.5
H12E C12' H12F 109.5
C10' C13' H13D 109.5
C10' C13' H13E 109.5
H13D C13' H13E 109.5
C10' C13' H13F 109.5
H13D C13' H13F 109.5
H13E C13' H13F 109.5
C2 C1 C6 118.98(18)
C2 C1 C7 122.29(17)
C6 C1 C7 118.72(18)
C3 C2 C1 120.3(2)
C3 C2 H2 119.9
C1 C2 H2 119.9
C4 C3 C2 119.6(2)
C4 C3 H3 120.2
C2 C3 H3 120.2
C3 C4 C5 121.4(2)
C3 C4 Cl1 119.0(2)
C5 C4 Cl1 119.6(2)
C4 C5 C6 118.8(2)
C4 C5 H5 120.6
C6 C5 H5 120.6
C1 C6 C5 120.8(2)
C1 C6 H6 119.6
C5 C6 H6 119.6
O1 C7 C1 120.75(18)
O1 C7 C8 121.2(3)
C1 C7 C8 117.8(3)
O1 C7 C8' 120.1(6)
C1 C7 C8' 118.4(6)
C8 C7 C8' 13.8(9)

loop_
_geom_bond_atom_site_label_1
_geom_bond_atom_site_label_2
_geom_bond_distance
C8 C9 1.508(5)
C8 C7 1.517(14)
C8 H8A 0.9700
C8 H8B 0.9700
C9 C10 1.337(4)
C9 C12 1.525(6)
C10 C11 1.453(5)
C10 C13 1.529(5)
C11 N1 1.211(6)
C12 H12A 0.9600
C12 H12B 0.9600
C12 H12C 0.9600
C13 H13A 0.9600
C13 H13B 0.9600
C13 H13C 0.9600
C8' C9' 1.506(8)
C8' C7 1.53(3)
C8' H8'1 0.9700
C8' H8'2 0.9700
C9' C10' 1.320(7)
C9' C12' 1.522(7)
C10' C11' 1.453(7)
C10' C13' 1.516(8)
C11' N1' 1.221(9)
C12' H12D 0.9600
C12' H12E 0.9600
C12' H12F 0.9600
C13' H13D 0.9600
C13' H13E 0.9600
C13' H13F 0.9600
C1 C2 1.388(3)
C1 C6 1.388(3)
C1 C7 1.494(3)
C2 C3 1.385(3)
C2 H2 0.9300
C3 C4 1.371(3)
C3 H3 0.9300
C4 C5 1.374(4)
C4 Cl1 1.739(2)
C5 C6 1.389(3)
C5 H5 0.9300
C6 H6 0.9300
C7 O1 1.217(2)

loop_
_geom_torsion_atom_site_label_1
_geom_torsion_atom_site_label_2
_geom_torsion_atom_site_label_3
_geom_torsion_atom_site_label_4
_geom_torsion
C7 C8 C9 C10 -97.5(6)
C7 C8 C9 C12 87.0(7)
C8 C9 C10 C11 179.0(8)
C12 C9 C10 C11 -5.9(7)
C8 C9 C10 C13 -2.6(9)
C12 C9 C10 C13 172.5(8)
C9 C10 C11 N1 3(6)
C13 C10 C11 N1 -175(6)
C7 C8' C9' C10' 75.9(16)
C7 C8' C9' C12' -98.5(14)
C8' C9' C10' C11' -176.4(15)
C12' C9' C10' C11' -2.2(13)
C8' C9' C10' C13' -5(2)
C12' C9' C10' C13' 169.3(17)
C9' C10' C11' N1' 14(7)
C13' C10' C11' N1' -158(7)
C6 C1 C2 C3 0.3(3)
C7 C1 C2 C3 179.98(19)
C1 C2 C3 C4 -1.7(3)
C2 C3 C4 C5 1.8(3)
C2 C3 C4 Cl1 -178.35(17)
C3 C4 C5 C6 -0.6(3)
Cl1 C4 C5 C6 179.54(18)
C2 C1 C6 C5 0.8(3)
C7 C1 C6 C5 -178.8(2)
C4 C5 C6 C1 -0.7(3)
C2 C1 C7 O1 164.2(2)
C6 C1 C7 O1 -16.1(3)
C2 C1 C7 C8 -21.5(4)
C6 C1 C7 C8 158.2(4)
C2 C1 C7 C8' -5.8(8)
C6 C1 C7 C8' 173.9(8)
C9 C8 C7 O1 15.0(6)
C9 C8 C7 C1 -159.3(3)
C9 C8 C7 C8' 105(3)
C9' C8' C7 O1 12.3(14)
C9' C8' C7 C1 -177.6(7)
C9' C8' C7 C8 -86(3)
